data_2107330
loop_
_publ_author_name
'Ryan, R.R.'
'Asprey, L.B.'
'Penneman, R.A.'
'Paine, R.T.'

_publ_section_title
;
 Single-crystal X-ray study of beta-uranium pentafluoride. The eight
 coordination of U
;
_journal_name_full 'Acta Crystallographica B (24,1968-38,1982)'
_journal_page_first 3311
_journal_page_last 3313
_journal_volume 32
_journal_year 1976
_chemical_formula_sum 'F5 U'
_chemical_name_systematic 'U F5'
_space_group_IT_number 122
_symmetry_space_group_name_Hall 'I -4 2bw'
_symmetry_space_group_name_H-M 'I -4 2 d'
_cell_angle_alpha 90
_cell_angle_beta 90
_cell_angle_gamma 90
_cell_formula_units_Z 8
_cell_length_a 11.456
_cell_length_b 11.456
_cell_length_c 5.195
_cell_volume 681.791
_citation_journal_id_ASTM ACBCAR
_cod_data_source_file Ryan_ACBCAR_1976_1111.cif
_cod_data_source_block F5U1
_cod_original_cell_volume 681.7915
_cod_original_formula_sum 'F5 U1'
_cod_database_code 2107330

loop_
_symmetry_equiv_pos_as_xyz
x,y,z
y,-x,-z
-x,-y,z
-y,x,-z
x,-y+1/2,-z+1/4
-y+1/2,-x,z+3/4
-x,y+1/2,-z+1/4
y+1/2,x,z+3/4
x+1/2,y+1/2,z+1/2
y+1/2,-x+1/2,-z+1/2
-x+1/2,-y+1/2,z+1/2
-y+1/2,x+1/2,-z+1/2
x+1/2,-y+1,-z+3/4
-y+1,-x+1/2,z+5/4
-x+1/2,y+1,-z+3/4
y+1,x+1/2,z+5/4

loop_
_atom_site_label
_atom_site_type_symbol
_atom_site_fract_x
_atom_site_fract_y
_atom_site_fract_z
_atom_site_occupancy
_atom_site_U_iso_or_equiv
F2 F-1 -0.2736 0.25 0.125 1 0.0
F1 F-1 0.0391 0.1686 0.4389 1 0.0
F3 F-1 0.1456 0.0757 0.0036 1 0.0
U1 U+5 0.0876 0.25 0.125 1 0.0
